data_2311862
loop_
_publ_author_name
'Purushothaman, Gayathri'
'Juvale, Kapil'
'Kirubakaran, Sivapriya'
'Vemula, Praveen Kumar'
'Thiruvenkatam, Vijay'

_publ_section_title
;
 Water-mediated intermolecular interactions in
 1,2-O-cyclohexylidene-myo-inositol: a quantitative analysis.
;
_journal_coeditor_code QS3056
_journal_issue 'Pt 1'
_journal_name_full 'Acta crystallographica. Section C, Structural chemistry'
_journal_page_first 20
_journal_page_last 27
_journal_paper_doi 10.1107/S2053229616018581
_journal_volume 73
_journal_year 2017
_chemical_formula_iupac 'C12 H20 O6, 2H2 O'
_chemical_formula_moiety 'C12 H20 O6, 2(H2 O)'
_chemical_formula_structural 'C12 H20 O6, 2(H2 O)'
_chemical_formula_sum 'C12 H24 O8'
_chemical_formula_weight 296.31
_chemical_melting_point 454
_chemical_name_common 'Inositol Derivative'
_chemical_name_systematic
;
1,2-<i>O</i>-Cyclohexylidene-<i>myo</i>-inositol dihydrate
;
_space_group_IT_number 15
_space_group_name_Hall '-C 2yc'
_space_group_name_H-M_alt 'C 1 2/c 1'
_symmetry_cell_setting monoclinic
_symmetry_space_group_name_Hall '-C 2yc'
_symmetry_space_group_name_H-M 'C 1 2/c 1'
_atom_sites_solution_hydrogens mixed
_cell_angle_alpha 90
_cell_angle_beta 95.371(2)
_cell_angle_gamma 90
_cell_formula_units_Z 8
_cell_length_a 38.459(3)
_cell_length_b 8.6208(7)
_cell_length_c 8.2420(7)
_cell_measurement_reflns_used 8730
_cell_measurement_temperature 298(2)
_cell_measurement_theta_max 26.06
_cell_measurement_theta_min 2.42
_cell_volume 2720.6(4)
_computing_cell_refinement
;
APEX2 (Bruker, 2009)
;
_computing_data_collection
;
APEX2 (Bruker, 2009)
;
_computing_data_reduction
;
SAINT-Plus (Bruker, 2012)
;
_computing_molecular_graphics
;
ORTEP-3 for Windows (Farrugia, 2012),
CAMERON (Watkin & Prout, 1993) and
Mercury (Macrae <i>et al.</i>, 2008)
;
_computing_publication_material
;
PLATON (Spek, 2009)
;
_computing_structure_refinement
;
SHELXL97 (Sheldrick, 2008) in <i>WinGX</i> (Farrugia,
2012)
;
_computing_structure_solution
;
SHELXL97 (Sheldrick, 2008) in <i>WinGX</i> (Farrugia,
2012)
;
_diffrn_ambient_temperature 298(2)
_diffrn_measured_fraction_theta_full 1.000
_diffrn_measured_fraction_theta_max 0.998
_diffrn_measurement_device_type 'Bruker APEXII CCD'
_diffrn_measurement_method '\f and \w scans'
_diffrn_radiation_source 'fine-focus sealed X-ray tube'
_diffrn_radiation_type MoK\a
_diffrn_radiation_wavelength 0.71073
_diffrn_reflns_av_R_equivalents 0.1291
_diffrn_reflns_limit_h_max 51
_diffrn_reflns_limit_h_min -51
_diffrn_reflns_limit_k_max 11
_diffrn_reflns_limit_k_min -11
_diffrn_reflns_limit_l_max 10
_diffrn_reflns_limit_l_min -11
_diffrn_reflns_number 38263
_diffrn_reflns_reduction_process
;
;
_diffrn_reflns_theta_full 25.242
_diffrn_reflns_theta_max 28.333
_diffrn_reflns_theta_min 2.127
_exptl_absorpt_coefficient_mu 0.1214
_exptl_absorpt_correction_T_max 0.9718
_exptl_absorpt_correction_T_min 0.9345
_exptl_absorpt_correction_type multi-scan
_exptl_absorpt_process_details
;
(SADABS; Bruker, 2008)
;
_exptl_crystal_colour white
_exptl_crystal_density_diffrn 1.4468
_exptl_crystal_density_method 'Not Measured'
_exptl_crystal_description block
_exptl_crystal_F_000 1272
_exptl_crystal_size_max 0.45
_exptl_crystal_size_mid 0.35
_exptl_crystal_size_min 0.35
_refine_diff_density_max 0.195
_refine_diff_density_min -0.205
_refine_ls_goodness_of_fit_ref 1.241
_refine_ls_hydrogen_treatment mixed
_refine_ls_matrix_type full
_refine_ls_number_parameters 261
_refine_ls_number_reflns 3391
_refine_ls_number_restraints 1
_refine_ls_restrained_S_all 1.218
_refine_ls_R_factor_all 0.0916
_refine_ls_R_factor_gt 0.0551
_refine_ls_shift/su_max 0.000
_refine_ls_shift/su_mean 0.001
_refine_ls_structure_factor_coef Fsqd
_refine_ls_weighting_details 'w=1/[\s^2^(Fo^2^)+(0.0598P)^2^+0.8204P] where P=(Fo^2^+2Fc^2^)/3'
_refine_ls_weighting_scheme calc
_refine_ls_wR_factor_gt 0.1104
_refine_ls_wR_factor_ref 0.1404
_reflns_number_gt 2347
_reflns_number_total 3391
_reflns_threshold_expression 'I > 2\s(I)'
_cod_data_source_file qs3056sup1.cif
_cod_data_source_block I
_cod_original_sg_symbol_H-M 'C 2/c'
_cod_database_code 2311862

loop_
_symmetry_equiv_pos_site_id
_symmetry_equiv_pos_as_xyz
1 x,y,z
2 -x,y,1/2-z
3 -x,-y,-z
4 x,-y,1/2+z
5 1/2+x,1/2+y,z
6 1/2-x,1/2+y,1/2-z
7 1/2-x,1/2-y,-z
8 1/2+x,1/2-y,1/2+z

loop_
_atom_site_aniso_label
_atom_site_aniso_U_11
_atom_site_aniso_U_22
_atom_site_aniso_U_33
_atom_site_aniso_U_12
_atom_site_aniso_U_13
_atom_site_aniso_U_23
O1 0.0107(7) 0.0172(8) 0.0137(7) -0.0012(6) -0.0001(5) 0.0041(6)
O2 0.0114(7) 0.0164(7) 0.0138(7) -0.0001(6) 0.0023(5) 0.0032(6)
O3 0.0185(8) 0.0104(7) 0.0186(7) -0.0026(6) -0.0007(6) 0.0038(6)
O4 0.0183(8) 0.0138(7) 0.0115(7) 0.0020(6) 0.0031(6) -0.0028(5)
O5 0.0145(8) 0.0138(7) 0.0242(8) 0.0004(6) 0.0104(6) -0.0027(6)
O6 0.0175(8) 0.0093(7) 0.0208(8) 0.0036(6) 0.0048(6) -0.0004(6)
C1 0.0113(10) 0.0143(10) 0.0102(9) 0.0022(8) 0.0006(8) -0.0001(8)
C2 0.0112(10) 0.0143(10) 0.0111(10) -0.0012(8) 0.0021(8) 0.0005(8)
C3 0.0145(10) 0.0089(10) 0.0116(9) 0.0006(8) 0.0001(8) 0.0019(8)
C4 0.0137(10) 0.0120(10) 0.0091(9) 0.0007(8) 0.0019(8) -0.0020(8)
C5 0.0112(10) 0.0132(10) 0.0106(9) -0.0024(8) 0.0013(8) 0.0000(8)
C6 0.0136(10) 0.0091(10) 0.0123(9) 0.0000(8) 0.0006(8) 0.0012(8)
C7 0.0123(10) 0.0169(11) 0.0146(10) -0.0006(8) 0.0009(8) 0.0044(8)
O7 0.0210(8) 0.0113(8) 0.0189(8) -0.0008(6) 0.0028(6) -0.0007(6)
C8 0.0157(11) 0.0223(12) 0.0192(11) -0.0014(9) 0.0008(9) -0.0008(9)
C9 0.0203(12) 0.0272(13) 0.0278(12) -0.0076(11) -0.0020(10) -0.0001(11)
C10 0.0148(12) 0.0387(16) 0.0343(14) -0.0084(11) 0.0028(10) 0.0033(12)
C11 0.0168(12) 0.0270(13) 0.0271(12) 0.0012(10) 0.0073(10) 0.0016(10)
C12 0.0162(11) 0.0177(11) 0.0217(11) 0.0002(9) 0.0029(9) -0.0010(9)
O8 0.0274(10) 0.0224(10) 0.0242(9) 0.0018(8) 0.0056(7) 0.0020(8)

loop_
_atom_site_type_symbol
_atom_site_label
_atom_site_fract_x
_atom_site_fract_y
_atom_site_fract_z
_atom_site_U_iso_or_equiv
_atom_site_thermal_displace_type
_atom_site_occupancy
O O1 0.13181(3) 0.11890(16) 0.82458(16) 0.0139(4) Uani 1.000
O O2 0.14165(3) 0.32282(16) 0.65515(16) 0.0138(4) Uani 1.000
O O3 0.08365(4) 0.55158(15) 0.70889(16) 0.0160(4) Uani 1.000
O O4 0.03829(4) 0.43349(16) 0.93025(16) 0.0144(4) Uani 1.000
O O5 0.02128(3) 0.11220(16) 0.89709(17) 0.0170(4) Uani 1.000
O O6 0.07640(4) -0.08649(15) 0.81162(17) 0.0157(4) Uani 1.000
C C1 0.10407(5) 0.1245(2) 0.6947(2) 0.0120(6) Uani 1.000
C C2 0.10464(5) 0.2942(2) 0.6505(2) 0.0121(6) Uani 1.000
C C3 0.08820(5) 0.3984(2) 0.7725(2) 0.0117(6) Uani 1.000
C C4 0.05265(5) 0.3387(2) 0.8116(2) 0.0116(6) Uani 1.000
C C5 0.05495(5) 0.1712(2) 0.8713(2) 0.0117(6) Uani 1.000
C C6 0.07008(5) 0.0650(2) 0.7490(2) 0.0117(6) Uani 1.000
C C7 0.15910(5) 0.2109(2) 0.7687(2) 0.0146(6) Uani 1.000
O O7 0.02069(4) 0.25520(17) 0.39098(17) 0.0170(5) Uani 1.000
C C8 0.17810(6) 0.2966(3) 0.9113(3) 0.0191(7) Uani 1.000
C C9 0.20799(6) 0.3936(3) 0.8548(3) 0.0254(7) Uani 1.000
C C10 0.23303(6) 0.2941(3) 0.7669(3) 0.0292(8) Uani 1.000
C C11 0.21388(6) 0.2082(3) 0.6237(3) 0.0233(7) Uani 1.000
C C12 0.18374(6) 0.1127(3) 0.6789(3) 0.0185(6) Uani 1.000
O O8 0.14014(5) 0.2676(2) 0.3013(2) 0.0245(6) Uani 1.000
H H1 0.1103(6) 0.058(2) 0.609(3) 0.015(6) Uiso 1.000
H H2 0.0948(6) 0.321(3) 0.541(3) 0.019(6) Uiso 1.000
H H3 0.1049(6) 0.400(3) 0.878(3) 0.022(6) Uiso 1.000
H H3A 0.10229 0.60178 0.72855 0.0240 Uiso 1.000
H H4 0.0361(6) 0.343(3) 0.711(3) 0.015(5) Uiso 1.000
H H4A 0.05188 0.43435 1.01620 0.0216 Uiso 1.000
H H5 0.01059 0.17741 0.94958 0.0254 Uiso 1.000
H H5A 0.0696(5) 0.172(2) 0.976(3) 0.014(5) Uiso 1.000
H H6 0.0517(5) 0.058(2) 0.648(2) 0.007(5) Uiso 1.000
H H6A 0.08822 -0.13656 0.74875 0.0235 Uiso 1.000
H H8A 0.1883(6) 0.210(3) 0.989(3) 0.021(6) Uiso 1.000
H H8B 0.1612(6) 0.365(3) 0.963(3) 0.016(6) Uiso 1.000
H H9A 0.2201(7) 0.445(3) 0.951(3) 0.030(7) Uiso 1.000
H H9B 0.1967(6) 0.477(3) 0.790(3) 0.027(7) Uiso 1.000
H H10A 0.2438(7) 0.212(3) 0.846(3) 0.034(7) Uiso 1.000
H H10B 0.2503(7) 0.351(3) 0.732(3) 0.032(7) Uiso 1.000
H H11A 0.2294(7) 0.141(3) 0.569(3) 0.033(7) Uiso 1.000
H H11B 0.2042(7) 0.284(3) 0.538(3) 0.042(8) Uiso 1.000
H H12A 0.1929(5) 0.025(3) 0.754(2) 0.011(5) Uiso 1.000
H H12B 0.1706(6) 0.064(3) 0.596(3) 0.026(7) Uiso 1.000
H H7A 0.0239(7) 0.351(2) 0.406(3) 0.033(7) Uiso 1.000
H H8C 0.1319(8) 0.188(4) 0.306(4) 0.056(12) Uiso 1.000
H H8D 0.1447(8) 0.300(4) 0.406(4) 0.061(10) Uiso 1.000

loop_
_atom_type_symbol
_atom_type_description
_atom_type_scat_dispersion_real
_atom_type_scat_dispersion_imag
_atom_type_scat_source
C C 0.0033 0.0016 ' International Tables Vol C Tables 4.2.6.8 and 6.1.1.4'
H H 0.0000 0.0000 ' International Tables Vol C Tables 4.2.6.8 and 6.1.1.4'
O O 0.0106 0.0060 ' International Tables Vol C Tables 4.2.6.8 and 6.1.1.4'

loop_
_geom_angle_atom_site_label_1
_geom_angle_atom_site_label_2
_geom_angle_atom_site_label_3
_geom_angle
_geom_angle_publ_flag
C1 O1 C7 104.94(13) no
C2 O2 C7 107.27(13) no
C3 O3 H3A 109.00 no
C4 O4 H4A 109.00 no
C5 O5 H5 109.00 no
C6 O6 H6A 109.00 no
O1 C1 C6 111.71(13) no
C2 C1 C6 115.69(15) no
O1 C1 C2 100.70(14) no
O2 C2 C3 110.49(14) no
C1 C2 C3 113.26(14) no
O2 C2 C1 101.32(14) no
O3 C3 C2 110.28(14) no
O3 C3 C4 108.00(15) no
C2 C3 C4 112.04(14) no
O4 C4 C3 111.39(14) no
C3 C4 C5 111.22(15) no
O4 C4 C5 109.63(14) no
O5 C5 C4 111.09(15) no
O5 C5 C6 107.09(14) no
C4 C5 C6 111.79(14) no
C1 C6 C5 112.84(15) no
O6 C6 C1 107.29(15) no
O6 C6 C5 112.18(14) no
O1 C7 C8 109.66(15) no
O1 C7 C12 111.11(16) no
O2 C7 C8 109.48(15) no
O1 C7 O2 105.43(14) no
O2 C7 C12 109.06(15) no
C8 C7 C12 111.89(18) no
C7 C8 C9 110.60(19) no
C8 C9 C10 111.3(2) no
C9 C10 C11 111.16(19) no
C10 C11 C12 110.9(2) no
C7 C12 C11 111.8(2) no
O1 C1 H1 108.0(14) no
C2 C1 H1 113.1(12) no
C6 C1 H1 107.4(13) no
O2 C2 H2 106.3(14) no
C1 C2 H2 116.2(15) no
C3 C2 H2 108.8(15) no
O3 C3 H3 110.1(14) no
C2 C3 H3 107.4(14) no
C4 C3 H3 109.1(13) no
O4 C4 H4 106.9(14) no
C3 C4 H4 109.1(14) no
C5 C4 H4 108.5(15) no
O5 C5 H5A 109.0(12) no
C4 C5 H5A 106.7(10) no
C6 C5 H5A 111.3(11) no
O6 C6 H6 108.5(10) no
C1 C6 H6 108.9(10) no
C5 C6 H6 107.0(10) no
C7 C8 H8A 104.8(14) no
C7 C8 H8B 109.4(14) no
C9 C8 H8A 109.3(13) no
C9 C8 H8B 110.1(14) no
H8A C8 H8B 113(2) no
C8 C9 H9A 108.2(15) no
C8 C9 H9B 105.2(14) no
C10 C9 H9A 111.3(15) no
C10 C9 H9B 115.1(15) no
H9A C9 H9B 105(2) no
C9 C10 H10A 108.8(14) no
C9 C10 H10B 111.5(17) no
C11 C10 H10A 107.2(14) no
C11 C10 H10B 109.7(16) no
H10A C10 H10B 108(2) no
C10 C11 H11A 112.1(15) no
C10 C11 H11B 110.4(15) no
C12 C11 H11A 109.5(16) no
C12 C11 H11B 108.5(15) no
H11A C11 H11B 105(2) no
C7 C12 H12A 108.3(11) no
C7 C12 H12B 107.2(15) no
C11 C12 H12A 110.6(11) no
C11 C12 H12B 114.1(16) no
H12A C12 H12B 104(2) no
H8C O8 H8D 106(3) no

loop_
_geom_bond_atom_site_label_1
_geom_bond_atom_site_label_2
_geom_bond_distance
_geom_bond_publ_flag
O1 C1 1.440(2) no
O1 C7 1.426(2) no
O2 C2 1.442(2) no
O2 C7 1.463(2) no
O3 C3 1.426(2) no
O4 C4 1.425(2) no
O5 C5 1.426(2) no
O6 C6 1.417(2) no
O3 H3A 0.8400 no
O4 H4A 0.8400 no
O5 H5 0.8400 no
O6 H6A 0.8400 no
C1 C6 1.511(3) no
C1 C2 1.508(2) no
C2 C3 1.529(2) no
C3 C4 1.523(3) no
C4 C5 1.525(2) no
C5 C6 1.517(2) no
C7 C8 1.517(3) no
C7 C12 1.515(3) no
C8 C9 1.529(3) no
C9 C10 1.523(3) no
C10 C11 1.524(3) no
C11 C12 1.526(3) no
C1 H1 0.96(2) no
C2 H2 0.97(2) no
C3 H3 1.03(2) no
C4 H4 1.00(2) no
C5 H5A 0.99(2) no
C6 H6 1.042(17) no
O7 H7A 0.843(18) no
C8 H8B 1.00(2) no
C8 H8A 1.04(3) no
C9 H9A 0.99(3) no
C9 H9B 0.97(3) no
C10 H10B 0.90(3) no
C10 H10A 1.02(3) no
C11 H11A 0.97(3) no
C11 H11B 1.01(3) no
C12 H12A 1.02(2) no
C12 H12B 0.91(2) no
O8 H8C 0.76(3) no
O8 H8D 0.91(3) no

loop_
_geom_hbond_atom_site_label_D
_geom_hbond_atom_site_label_H
_geom_hbond_atom_site_label_A
_geom_hbond_site_symmetry_A
_geom_hbond_distance_DH
_geom_hbond_distance_HA
_geom_hbond_distance_DA
_geom_hbond_angle_DHA
_geom_hbond_publ_flag
O3 H3A O8 4_565 0.84 1.89 2.724(2) 170 yes
O4 H4A O3 4_565 0.84 1.91 2.754(2) 177 yes
O5 H5 O4 . 0.84 2.46 2.853(2) 109 yes
O5 H5 O7 2_556 0.84 1.98 2.776(2) 158 yes
O6 H6A O8 4_555 0.84 2.30 2.914(2) 130 yes
O7 H7A O4 4_564 0.843(18) 1.944(18) 2.779(2) 171(3) yes
O8 H8C O6 4_554 0.76(3) 2.31(3) 2.914(2) 137(3) yes
O8 H8D O2 . 0.91(3) 2.08(3) 2.950(3) 161(3) yes

loop_
_geom_torsion_atom_site_label_1
_geom_torsion_atom_site_label_2
_geom_torsion_atom_site_label_3
_geom_torsion_atom_site_label_4
_geom_torsion
_geom_torsion_publ_flag
C7 O1 C1 C2 -43.11(16) yes
C7 O1 C1 C6 -166.48(14) yes
C1 O1 C7 C12 -91.05(17) yes
C1 O1 C7 O2 26.96(16) yes
C1 O1 C7 C8 144.73(16) yes
C2 O2 C7 C12 120.33(16) yes
C7 O2 C2 C1 -26.72(16) yes
C7 O2 C2 C3 93.59(15) yes
C2 O2 C7 O1 0.95(17) yes
C2 O2 C7 C8 -116.94(16) yes
C6 C1 C2 C3 44.6(2) yes
C6 C1 C2 O2 162.97(14) yes
C2 C1 C6 O6 -169.97(14) yes
O1 C1 C6 O6 -55.56(18) yes
O1 C1 C6 C5 68.50(18) yes
O1 C1 C2 O2 42.40(15) yes
C2 C1 C6 C5 -45.9(2) yes
O1 C1 C2 C3 -75.94(18) yes
O2 C2 C3 O3 77.97(18) yes
C1 C2 C3 O3 -169.16(15) yes
C1 C2 C3 C4 -48.8(2) yes
O2 C2 C3 C4 -161.70(14) yes
C2 C3 C4 C5 55.05(18) yes
C2 C3 C4 O4 177.68(14) yes
O3 C3 C4 O4 -60.68(17) yes
O3 C3 C4 C5 176.70(13) yes
O4 C4 C5 O5 60.37(18) yes
C3 C4 C5 C6 -56.44(19) yes
O4 C4 C5 C6 179.93(15) yes
C3 C4 C5 O5 -176.00(13) yes
C4 C5 C6 C1 51.3(2) yes
O5 C5 C6 O6 -65.51(18) yes
O5 C5 C6 C1 173.16(14) yes
C4 C5 C6 O6 172.60(15) yes
O1 C7 C8 C9 178.85(17) yes
O2 C7 C8 C9 -65.9(2) yes
C12 C7 C8 C9 55.1(2) yes
O1 C7 C12 C11 -177.88(17) yes
O2 C7 C12 C11 66.3(2) yes
C8 C7 C12 C11 -54.9(2) yes
C7 C8 C9 C10 -55.7(3) yes
C8 C9 C10 C11 56.1(3) yes
C9 C10 C11 C12 -55.1(3) yes
C10 C11 C12 C7 54.5(3) yes
